data_1530433
loop_
_publ_author_name
'Moore, P.B.'
'Araki, T.'

_publ_section_title
;
 Hematolite. A complex dense-packed sheet structure
;
_journal_name_full 'American Mineralogist'
_journal_page_first 150
_journal_page_last 159
_journal_volume 63
_journal_year 1978
_chemical_formula_sum 'Al1.89 As3 Fe0.19 H23 Mg2.53 Mn10.39 O34'
_chemical_name_systematic
;
Mn10.39 Mg2.53 Al1.89 Fe0.19 (O H)23 (As O3) (As O4)2
;
_space_group_IT_number 146
_symmetry_space_group_name_Hall 'R 3'
_symmetry_space_group_name_H-M 'R 3 :H'
_cell_angle_alpha 90
_cell_angle_beta 90
_cell_angle_gamma 120
_cell_formula_units_Z 3
_cell_length_a 8.275
_cell_length_b 8.275
_cell_length_c 36.6
_cell_volume 2170.440
_citation_journal_id_ASTM AMMIAY
_cod_data_source_file Moore_AMMIAY_1978_317.cif
_cod_data_source_block H23Al1.89As3Fe0.19Mg2.53Mn10.39O34
_cod_original_cell_volume 2170.439
_cod_original_formula_sum 'H23 Al1.89 As3 Fe0.19 Mg2.53 Mn10.39 O34'
_cod_database_code 1530433

loop_
_symmetry_equiv_pos_as_xyz
x,y,z
-y,x-y,z
-x+y,-x,z
x+2/3,y+1/3,z+1/3
-y+2/3,x-y+1/3,z+1/3
-x+y+2/3,-x+1/3,z+1/3
x+1/3,y+2/3,z+2/3
-y+1/3,x-y+2/3,z+2/3
-x+y+1/3,-x+2/3,z+2/3

loop_
_atom_site_label
_atom_site_type_symbol
_atom_site_fract_x
_atom_site_fract_y
_atom_site_fract_z
_atom_site_occupancy
_atom_site_U_iso_or_equiv
Al1 Al+3 0.0935 0.475 0.2747 0.44 0.0
As2 As+3 0.3333 0.6667 0.1395 1 0.0
Mn3 Mn+2 0.3124 0.4243 0.0739 1 0.0
O8 O-2 0.0596 0.2107 0.0468 1 0.0
As3 As+5 0.6667 0.3333 0.0608 1 0.0
Mg1 Mg+2 0.0935 0.475 0.2747 0.4 0.0
O12 O-2 0.4171 0.1243 0.2434 1 0.0
Mn5 Mn+2 0.0935 0.475 0.2747 0.16 0.0
As1 As+5 0 0 0.1949 1 0.0
Mn2 Mn+2 0.6667 0.3333 0.2155 1 0.0
Mn7 Mn+2 0 0 0.0809 0.23 0.0
O11 O-2 0.2855 0.4356 0.2474 1 0.0
O9 O-2 0.2252 0.1778 0.1095 1 0.0
Mn4 Mn+2 0.4111 0.1116 0.1419 1 0.0
O2 O-2 0.059 0.2181 0.1792 1 0.0
Mg2 Mg+2 0.2503 0.1951 0.2765 0.44 0.0
O4 O-2 0.6667 0.3333 0.1076 1 0.0
O6 O-2 0.3333 0.6667 0.0454 1 0.0
O5 O-2 0.6003 0.1182 0.0449 1 0.0
O7 O-2 0.3333 0.6667 0.3007 1 0.0
O1 O-2 0 0 0.2422 1 0.0
O3 O-2 0.139 0.4986 0.1134 1 0.0
Mn6 Mn+2 0.2503 0.1951 0.2765 0.56 0.0
O14 O-2 0.5956 0.0682 0.3088 1 0.0
Al2 Al+3 0 0 0.0809 0.58 0.0
O13 O-2 0.0538 0.2465 0.3037 1 0.0
Mn1 Mn+2 0 0 0 1 0.0
O10 O-2 0.6316 0.118 0.1733 1 0.0
Fe1 Fe+3 0 0 0.0809 0.19 0.0
